data_1549044
loop_
_publ_author_name
'Nievergelt, Philipp P.'
'Babor, Martin'
'\<Cejka, Jan'
'Spingler, Bernhard'

_publ_section_title
;
 A high throughput screening method for the nano-crystallization of salts
 of organic cations.
;
_journal_issue 15
_journal_name_full 'Chemical science'
_journal_page_first 3716
_journal_page_last 3722
_journal_paper_doi 10.1039/c8sc00783g
_journal_volume 9
_journal_year 2018
_chemical_absolute_configuration rmad
_chemical_formula_sum 'C10 H16 I N O'
_chemical_formula_weight 293.14
_space_group_crystal_system monoclinic
_space_group_IT_number 4
_space_group_name_Hall 'P 2yb'
_space_group_name_H-M_alt 'P 1 21 1'
_symmetry_space_group_name_Hall 'P 2yb'
_symmetry_space_group_name_H-M 'P 1 21 1'
_atom_sites_solution_hydrogens geom
_audit_creation_method SHELXL-2014/7
_audit_update_record
;
2017-11-15 deposited with the CCDC.
2018-03-06 downloaded from the CCDC.
;
_cell_angle_alpha 90
_cell_angle_beta 95.864(3)
_cell_angle_gamma 90
_cell_formula_units_Z 2
_cell_length_a 5.40542(18)
_cell_length_b 6.94898(18)
_cell_length_c 16.0701(4)
_cell_measurement_reflns_used 4194
_cell_measurement_temperature 160(2)
_cell_measurement_theta_max 73.415
_cell_measurement_theta_min 5.513
_cell_volume 600.47(3)
_computing_cell_refinement 'CrysAlis PRO (Rigaku, 2015)'
_computing_data_collection 'CrysAlis PRO (Rigaku, 2015)'
_computing_data_reduction 'CrysAlis PRO (Rigaku, 2015)'
_computing_molecular_graphics 'ORTEP-3 (Farrugia, 1997)'
_computing_publication_material 'SHELXL-2014/7 (Sheldrick, 2014)'
_computing_structure_refinement 'SHELXL-2014/7 (Sheldrick, 2014)'
_computing_structure_solution 'SHELXT-2014 (Sheldrick, 2014)'
_diffrn_ambient_temperature 160(2)
_diffrn_measured_fraction_theta_full 0.978
_diffrn_measured_fraction_theta_max 0.973
_diffrn_measurement_device_type 'XtaLAB Synergy, Dualflex, Pilatus 200K'
_diffrn_measurement_method '\w scans'
_diffrn_radiation_source 'micro-focus sealed X-ray tube'
_diffrn_radiation_type CuK\a
_diffrn_radiation_wavelength 1.54184
_diffrn_reflns_av_R_equivalents 0.0330
_diffrn_reflns_av_unetI/netI 0.0286
_diffrn_reflns_Laue_measured_fraction_full 0.978
_diffrn_reflns_Laue_measured_fraction_max 0.973
_diffrn_reflns_limit_h_max 5
_diffrn_reflns_limit_h_min -6
_diffrn_reflns_limit_k_max 8
_diffrn_reflns_limit_k_min -8
_diffrn_reflns_limit_l_max 19
_diffrn_reflns_limit_l_min -19
_diffrn_reflns_number 7652
_diffrn_reflns_point_group_measured_fraction_full 0.953
_diffrn_reflns_point_group_measured_fraction_max 0.939
_diffrn_reflns_theta_full 67.684
_diffrn_reflns_theta_max 74.157
_diffrn_reflns_theta_min 5.535
_exptl_absorpt_coefficient_mu 20.679
_exptl_absorpt_correction_T_max 0.993
_exptl_absorpt_correction_T_min 0.215
_exptl_absorpt_correction_type gaussian
_exptl_absorpt_process_details
;
CrysAlisPro 1.171.38.43c (Rigaku Oxford Diffraction, 2015)
Numerical absorption correction based on gaussian integration over
            a multifaceted crystal model
Empirical absorption correction using spherical harmonics,
 implemented in SCALE3 ABSPACK scaling algorithm.
;
_exptl_crystal_colour colourless
_exptl_crystal_density_diffrn 1.621
_exptl_crystal_description plate
_exptl_crystal_F_000 288
_exptl_crystal_recrystallization_method 'Vapour diffusion'
_exptl_crystal_size_max 0.250
_exptl_crystal_size_mid 0.060
_exptl_crystal_size_min 0.011
_refine_diff_density_max 0.299
_refine_diff_density_min -0.690
_refine_diff_density_rms 0.069
_refine_ls_abs_structure_details
;
 Flack x determined using 901 quotients [(I+)-(I-)]/[(I+)+(I-)]
 (Parsons, Flack and Wagner, Acta Cryst. B69 (2013) 249-259).
;
_refine_ls_abs_structure_Flack -0.018(10)
_refine_ls_extinction_method none
_refine_ls_goodness_of_fit_ref 1.075
_refine_ls_hydrogen_treatment constr
_refine_ls_matrix_type full
_refine_ls_number_parameters 121
_refine_ls_number_reflns 2282
_refine_ls_number_restraints 1
_refine_ls_restrained_S_all 1.074
_refine_ls_R_factor_all 0.0278
_refine_ls_R_factor_gt 0.0254
_refine_ls_shift/su_max 0.001
_refine_ls_shift/su_mean 0.000
_refine_ls_structure_factor_coef Fsqd
_refine_ls_weighting_details 'w=1/[\s^2^(Fo^2^)+(0.0298P)^2^+0.7076P] where P=(Fo^2^+2Fc^2^)/3'
_refine_ls_weighting_scheme calc
_refine_ls_wR_factor_gt 0.0629
_refine_ls_wR_factor_ref 0.0642
_reflns_Friedel_coverage 0.777
_reflns_Friedel_fraction_full 0.924
_reflns_Friedel_fraction_max 0.898
_reflns_number_gt 2164
_reflns_number_total 2282
_reflns_threshold_expression 'I > 2\s(I)'
_cod_data_source_file c8sc00783g2.cif
_cod_data_source_block PN050916o_10442_A3_D2_eph_I
_cod_depositor_comments 'Adding full bibliography for 1549042--1549063.cif.'
_cod_database_code 1549044
_shelx_shelxl_version_number 2014/7
_shelx_space_group_comment
;
The symmetry employed for this shelxl refinement is uniquely defined
by the following loop, which should always be used as a source of
symmetry information in preference to the above space-group names.
They are only intended as comments.
;
_shelx_estimated_absorpt_t_min 0.079
_shelx_estimated_absorpt_t_max 0.804

loop_
_space_group_symop_operation_xyz
'x, y, z'
'-x, y+1/2, -z'

loop_
_atom_site_label
_atom_site_type_symbol
_atom_site_fract_x
_atom_site_fract_y
_atom_site_fract_z
_atom_site_U_iso_or_equiv
_atom_site_adp_type
_atom_site_occupancy
_atom_site_site_symmetry_order
_atom_site_calc_flag
_atom_site_refinement_flags_posn
_atom_site_refinement_flags_adp
C1 C 0.6870(14) 1.1846(9) 0.7363(4) 0.0257(14) Uani 1 1 d . .
H1 H 0.6032 1.0924 0.6948 0.031 Uiso 1 1 calc R U
C2 C 0.5505(16) 1.3767(10) 0.7279(4) 0.0294(15) Uani 1 1 d . .
H2 H 0.3717 1.3551 0.7361 0.035 Uiso 1 1 calc R U
C3 C 0.657(2) 1.5292(11) 0.7900(5) 0.045(2) Uani 1 1 d . .
H3A H 0.6205 1.4941 0.8465 0.067 Uiso 1 1 calc R U
H3B H 0.5822 1.6543 0.7748 0.067 Uiso 1 1 calc R U
H3C H 0.8378 1.5370 0.7885 0.067 Uiso 1 1 calc R U
C4 C 0.4752(17) 1.3307(11) 0.5702(4) 0.044(2) Uani 1 1 d . .
H4C H 0.4660 1.4038 0.5178 0.066 Uiso 1 1 calc R U
H4B H 0.3098 1.2814 0.5786 0.066 Uiso 1 1 calc R U
H4A H 0.5906 1.2226 0.5673 0.066 Uiso 1 1 calc R U
C5 C 0.6804(15) 1.1010(10) 0.8235(4) 0.0280(15) Uani 1 1 d . .
C6 C 0.4752(14) 0.9971(9) 0.8412(4) 0.0317(14) Uani 1 1 d . .
H6 H 0.3412 0.9794 0.7988 0.038 Uiso 1 1 calc R U
C7 C 0.4608(16) 0.9181(10) 0.9197(5) 0.0401(17) Uani 1 1 d . .
H7 H 0.3175 0.8478 0.9313 0.048 Uiso 1 1 calc R U
C8 C 0.6578(17) 0.9425(12) 0.9811(5) 0.045(2) Uani 1 1 d . .
H8 H 0.6516 0.8857 1.0346 0.054 Uiso 1 1 calc R U
C9 C 0.8612(16) 1.0481(12) 0.9649(4) 0.0423(18) Uani 1 1 d . .
H9 H 0.9938 1.0670 1.0077 0.051 Uiso 1 1 calc R U
C10 C 0.8742(14) 1.1280(11) 0.8858(4) 0.0349(16) Uani 1 1 d . .
H10 H 1.0158 1.2009 0.8747 0.042 Uiso 1 1 calc R U
N1 N 0.5656(11) 1.4589(8) 0.6415(3) 0.0303(12) Uani 1 1 d . .
H1A H 0.4757 1.5698 0.6370 0.036 Uiso 1 1 calc R U
H1B H 0.7269 1.4901 0.6364 0.036 Uiso 1 1 calc R U
O1 O 0.9333(9) 1.2201(7) 0.7150(3) 0.0320(10) Uani 1 1 d . .
H1C H 0.9953 1.1169 0.6994 0.048 Uiso 1 1 calc R U
I1 I 1.07602(6) 0.79247(7) 0.61731(2) 0.03336(12) Uani 1 1 d . .

loop_
_atom_site_aniso_label
_atom_site_aniso_U_11
_atom_site_aniso_U_22
_atom_site_aniso_U_33
_atom_site_aniso_U_23
_atom_site_aniso_U_13
_atom_site_aniso_U_12
C1 0.025(4) 0.024(3) 0.028(3) -0.003(2) 0.004(3) 0.002(3)
C2 0.031(4) 0.030(3) 0.028(3) -0.001(2) 0.007(3) 0.003(3)
C3 0.067(6) 0.027(4) 0.040(4) -0.006(3) 0.009(4) 0.003(4)
C4 0.057(5) 0.042(6) 0.031(3) 0.000(3) 0.000(3) -0.001(3)
C5 0.030(4) 0.026(3) 0.029(3) -0.003(3) 0.010(3) 0.008(3)
C6 0.032(4) 0.028(3) 0.036(3) 0.002(3) 0.005(3) 0.002(3)
C7 0.042(5) 0.035(4) 0.046(4) 0.010(3) 0.016(3) 0.006(3)
C8 0.062(6) 0.045(4) 0.030(3) 0.008(3) 0.012(3) 0.023(4)
C9 0.039(5) 0.054(5) 0.032(3) -0.004(3) 0.000(3) 0.009(4)
C10 0.033(4) 0.039(4) 0.033(3) -0.002(3) 0.000(3) 0.002(3)
N1 0.028(3) 0.028(3) 0.036(3) 0.003(2) 0.006(2) 0.006(2)
O1 0.024(3) 0.033(2) 0.040(2) -0.0006(18) 0.0103(19) 0.0048(18)
I1 0.0299(2) 0.03183(18) 0.03832(18) -0.0028(3) 0.00350(12) 0.0027(3)

loop_
_atom_type_symbol
_atom_type_description
_atom_type_scat_dispersion_real
_atom_type_scat_dispersion_imag
_atom_type_scat_source
C C 0.0181 0.0091 'International Tables Vol C Tables 4.2.6.8 and 6.1.1.4'
H H 0.0000 0.0000 'International Tables Vol C Tables 4.2.6.8 and 6.1.1.4'
N N 0.0311 0.0180 'International Tables Vol C Tables 4.2.6.8 and 6.1.1.4'
O O 0.0492 0.0322 'International Tables Vol C Tables 4.2.6.8 and 6.1.1.4'
I I -0.3257 6.8362 'International Tables Vol C Tables 4.2.6.8 and 6.1.1.4'

loop_
_geom_angle_atom_site_label_1
_geom_angle_atom_site_label_2
_geom_angle_atom_site_label_3
_geom_angle
O1 C1 C5 113.4(6)
O1 C1 C2 106.4(5)
C5 C1 C2 111.1(6)
O1 C1 H1 108.6
C5 C1 H1 108.6
C2 C1 H1 108.6
N1 C2 C1 110.0(6)
N1 C2 C3 106.6(6)
C1 C2 C3 113.7(6)
N1 C2 H2 108.8
C1 C2 H2 108.8
C3 C2 H2 108.8
C2 C3 H3A 109.5
C2 C3 H3B 109.5
H3A C3 H3B 109.5
C2 C3 H3C 109.5
H3A C3 H3C 109.5
H3B C3 H3C 109.5
N1 C4 H4C 109.5
N1 C4 H4B 109.5
H4C C4 H4B 109.5
N1 C4 H4A 109.5
H4C C4 H4A 109.5
H4B C4 H4A 109.5
C6 C5 C10 119.2(7)
C6 C5 C1 119.0(7)
C10 C5 C1 121.8(7)
C5 C6 C7 121.1(7)
C5 C6 H6 119.4
C7 C6 H6 119.4
C6 C7 C8 119.3(8)
C6 C7 H7 120.4
C8 C7 H7 120.4
C9 C8 C7 120.3(7)
C9 C8 H8 119.8
C7 C8 H8 119.8
C8 C9 C10 120.1(7)
C8 C9 H9 119.9
C10 C9 H9 119.9
C5 C10 C9 120.0(7)
C5 C10 H10 120.0
C9 C10 H10 120.0
C4 N1 C2 115.8(6)
C4 N1 H1A 108.3
C2 N1 H1A 108.3
C4 N1 H1B 108.3
C2 N1 H1B 108.3
H1A N1 H1B 107.4
C1 O1 H1C 109.5

loop_
_geom_bond_atom_site_label_1
_geom_bond_atom_site_label_2
_geom_bond_distance
C1 O1 1.430(9)
C1 C5 1.521(9)
C1 C2 1.524(8)
C1 H1 1.0000
C2 N1 1.511(9)
C2 C3 1.528(11)
C2 H2 1.0000
C3 H3A 0.9800
C3 H3B 0.9800
C3 H3C 0.9800
C4 N1 1.494(9)
C4 H4C 0.9800
C4 H4B 0.9800
C4 H4A 0.9800
C5 C6 1.377(11)
C5 C10 1.386(10)
C6 C7 1.385(10)
C6 H6 0.9500
C7 C8 1.387(12)
C7 H7 0.9500
C8 C9 1.368(13)
C8 H8 0.9500
C9 C10 1.396(10)
C9 H9 0.9500
C10 H10 0.9500
N1 H1A 0.9100
N1 H1B 0.9100
O1 H1C 0.8400

loop_
_geom_torsion_atom_site_label_1
_geom_torsion_atom_site_label_2
_geom_torsion_atom_site_label_3
_geom_torsion_atom_site_label_4
_geom_torsion
O1 C1 C2 N1 54.7(7)
C5 C1 C2 N1 178.5(7)
O1 C1 C2 C3 -64.7(8)
C5 C1 C2 C3 59.1(8)
O1 C1 C5 C6 -156.6(6)
C2 C1 C5 C6 83.6(7)
O1 C1 C5 C10 24.0(9)
C2 C1 C5 C10 -95.7(8)
C10 C5 C6 C7 -0.7(11)
C1 C5 C6 C7 180.0(6)
C5 C6 C7 C8 -0.7(11)
C6 C7 C8 C9 1.8(11)
C7 C8 C9 C10 -1.6(12)
C6 C5 C10 C9 0.9(11)
C1 C5 C10 C9 -179.7(7)
C8 C9 C10 C5 0.2(11)
C1 C2 N1 C4 55.0(8)
C3 C2 N1 C4 178.7(7)
